data_1508722
loop_
_publ_author_name
'Gharpure, Santosh J.'
'Niranjana, P.'
'Porwal, Suheel K.'

_publ_section_title
;
 Stereoselective synthesis of oxa- and aza-angular triquinanes using
 tandem radical cyclization to vinylogous carbonates and carbamates.
;
_journal_issue 21
_journal_name_full 'Organic letters'
_journal_page_first 5476
_journal_page_last 5479
_journal_paper_doi 10.1021/ol302557a
_journal_volume 14
_journal_year 2012
_chemical_formula_sum 'C19 H24 O4'
_chemical_formula_weight 316.38
_chemical_name_systematic
; 
 ? 
;
_space_group_IT_number 14
_symmetry_cell_setting monoclinic
_symmetry_space_group_name_Hall '-P 2yn'
_symmetry_space_group_name_H-M 'P 1 21/n 1'
_atom_sites_solution_hydrogens geom
_atom_sites_solution_primary direct
_atom_sites_solution_secondary difmap
_audit_creation_method SHELXL-97
_cell_angle_alpha 90.000(5)
_cell_angle_beta 108.816(5)
_cell_angle_gamma 90.000(5)
_cell_formula_units_Z 4
_cell_length_a 10.086(5)
_cell_length_b 13.642(5)
_cell_length_c 12.796(5)
_cell_measurement_reflns_used 4749
_cell_measurement_temperature 293(2)
_cell_measurement_theta_max 23.63
_cell_measurement_theta_min 2.25
_cell_volume 1666.6(12)
_computing_cell_refinement 'APEX2/SAINT (Bruker, 2004)'
_computing_data_collection 'APEX2 (Bruker, 2004)'
_computing_data_reduction 'SAINT/XPREP (Bruker, 2004)'
_computing_molecular_graphics 'ORTEP3 (Farrugia, 1997) and Mercury (Bruno et al., 2002)'
_computing_publication_material 'PLATON (Spek, 2003)'
_computing_structure_refinement 'SHELXL-97 (Sheldrick, 1997)'
_computing_structure_solution 'SIR92 (Altomare et al., 1993)'
_diffrn_ambient_temperature 293(2)
_diffrn_measured_fraction_theta_full 0.998
_diffrn_measured_fraction_theta_max 0.998
_diffrn_measurement_device_type 'bruker axs kappa apex CCD Diffractometer'
_diffrn_measurement_method '\w and \f scan'
_diffrn_radiation_monochromator graphite
_diffrn_radiation_source 'fine-focus sealed tube'
_diffrn_radiation_type MoK\a
_diffrn_radiation_wavelength 0.71073
_diffrn_reflns_av_R_equivalents 0.0326
_diffrn_reflns_av_sigmaI/netI 0.0235
_diffrn_reflns_limit_h_max 11
_diffrn_reflns_limit_h_min -10
_diffrn_reflns_limit_k_max 16
_diffrn_reflns_limit_k_min -16
_diffrn_reflns_limit_l_max 15
_diffrn_reflns_limit_l_min -15
_diffrn_reflns_number 15940
_diffrn_reflns_theta_full 24.75
_diffrn_reflns_theta_max 24.75
_diffrn_reflns_theta_min 2.25
_diffrn_standards_decay_% 0
_exptl_absorpt_coefficient_mu 0.087
_exptl_absorpt_correction_T_max 0.9785
_exptl_absorpt_correction_T_min 0.9001
_exptl_absorpt_correction_type multi-scan
_exptl_absorpt_process_details 'SADABS (Bruker 1999)'
_exptl_crystal_colour colourless
_exptl_crystal_density_diffrn 1.261
_exptl_crystal_density_method 'not measured'
_exptl_crystal_description block
_exptl_crystal_F_000 680
_exptl_crystal_size_max 0.35
_exptl_crystal_size_mid 0.30
_exptl_crystal_size_min 0.25
_refine_diff_density_max 0.175
_refine_diff_density_min -0.127
_refine_diff_density_rms 0.029
_refine_ls_extinction_coef 0.019(2)
_refine_ls_extinction_expression Fc^*^=kFc[1+0.001xFc^2^\l^3^/sin(2\q)]^-1/4^
_refine_ls_extinction_method SHELXL
_refine_ls_goodness_of_fit_ref 1.016
_refine_ls_hydrogen_treatment constr
_refine_ls_matrix_type full
_refine_ls_number_parameters 212
_refine_ls_number_reflns 2834
_refine_ls_number_restraints 0
_refine_ls_restrained_S_all 1.016
_refine_ls_R_factor_all 0.0541
_refine_ls_R_factor_gt 0.0375
_refine_ls_shift/su_max 0.000
_refine_ls_shift/su_mean 0.000
_refine_ls_structure_factor_coef Fsqd
_refine_ls_weighting_details 'calc w=1/[\s^2^(Fo^2^)+(0.0549P)^2^+0.3393P] where P=(Fo^2^+2Fc^2^)/3'
_refine_ls_weighting_scheme calc
_refine_ls_wR_factor_gt 0.0980
_refine_ls_wR_factor_ref 0.1091
_reflns_number_gt 2153
_reflns_number_total 2834
_reflns_threshold_expression >2sigma(I)
_cod_data_source_file ol302557a_si_004.cif
_cod_data_source_block shelxl
_cod_original_sg_symbol_H-M P21/n
_cod_database_code 1508722

loop_
_symmetry_equiv_pos_as_xyz
'x, y, z'
'-x+1/2, y+1/2, -z+1/2'
'-x, -y, -z'
'x-1/2, -y-1/2, z-1/2'

loop_
_atom_site_label
_atom_site_type_symbol
_atom_site_fract_x
_atom_site_fract_y
_atom_site_fract_z
_atom_site_U_iso_or_equiv
_atom_site_adp_type
_atom_site_occupancy
_atom_site_symmetry_multiplicity
_atom_site_calc_flag
_atom_site_refinement_flags
C1 C 0.06305(19) 0.28965(11) 0.79703(13) 0.0458(4) Uani 1 1 d .
C2 C -0.0424(2) 0.28194(12) 0.84405(15) 0.0589(5) Uani 1 1 d .
H2 H -0.0220 0.2774 0.9201 0.071 Uiso 1 1 calc R
C3 C -0.1779(2) 0.28125(13) 0.77431(18) 0.0633(5) Uani 1 1 d .
H3 H -0.2508 0.2768 0.8037 0.076 Uiso 1 1 calc R
C4 C -0.2081(2) 0.28690(13) 0.66228(17) 0.0613(5) Uani 1 1 d .
H4 H -0.3010 0.2861 0.6167 0.074 Uiso 1 1 calc R
C5 C -0.10192(18) 0.29375(12) 0.61626(15) 0.0498(4) Uani 1 1 d .
H5 H -0.1226 0.2965 0.5400 0.060 Uiso 1 1 calc R
C6 C 0.03510(17) 0.29643(10) 0.68490(12) 0.0396(4) Uani 1 1 d .
C7 C 0.16994(16) 0.30494(10) 0.65981(12) 0.0384(4) Uani 1 1 d .
C8 C 0.27791(18) 0.30620(12) 0.77737(13) 0.0498(4) Uani 1 1 d .
H8 H 0.3504 0.2563 0.7850 0.060 Uiso 1 1 calc R
C9 C 0.3400(2) 0.40794(14) 0.79034(14) 0.0580(5) Uani 1 1 d .
H9A H 0.4348 0.4075 0.8417 0.070 Uiso 1 1 calc R
H9B H 0.2840 0.4529 0.8175 0.070 Uiso 1 1 calc R
C10 C 0.33927(17) 0.43816(12) 0.67514(13) 0.0487(4) Uani 1 1 d .
C11 C 0.19163(16) 0.40262(10) 0.60600(12) 0.0394(4) Uani 1 1 d .
H11 H 0.1224 0.4503 0.6133 0.047 Uiso 1 1 calc R
C12 C 0.18684(19) 0.22748(11) 0.57724(14) 0.0505(4) Uani 1 1 d .
H12A H 0.2649 0.1845 0.6129 0.061 Uiso 1 1 calc R
H12B H 0.1026 0.1881 0.5504 0.061 Uiso 1 1 calc R
C13 C 0.15586(18) 0.37438(11) 0.48579(13) 0.0467(4) Uani 1 1 d .
H13 H 0.0537 0.3702 0.4541 0.056 Uiso 1 1 calc R
C14 C 0.2084(2) 0.43819(13) 0.41138(13) 0.0569(5) Uani 1 1 d .
H14A H 0.2037 0.5061 0.4322 0.068 Uiso 1 1 calc R
H14B H 0.3061 0.4227 0.4234 0.068 Uiso 1 1 calc R
C15 C 0.1294(2) 0.42747(13) 0.29126(14) 0.0530(4) Uani 1 1 d .
C16 C 0.1402(2) 0.45894(15) 0.11373(14) 0.0635(5) Uani 1 1 d .
H16A H 0.0635 0.5055 0.0945 0.076 Uiso 1 1 calc R
H16B H 0.1031 0.3947 0.0874 0.076 Uiso 1 1 calc R
C17 C 0.2466(3) 0.48822(18) 0.06255(16) 0.0826(7) Uani 1 1 d .
H17A H 0.2810 0.5525 0.0877 0.124 Uiso 1 1 calc R
H17B H 0.2049 0.4888 -0.0163 0.124 Uiso 1 1 calc R
H17C H 0.3228 0.4423 0.0831 0.124 Uiso 1 1 calc R
C18 C 0.46018(18) 0.38707(15) 0.64975(17) 0.0658(5) Uani 1 1 d .
H18A H 0.4584 0.4040 0.5765 0.099 Uiso 1 1 calc R
H18B H 0.4506 0.3174 0.6548 0.099 Uiso 1 1 calc R
H18C H 0.5474 0.4077 0.7020 0.099 Uiso 1 1 calc R
C19 C 0.3551(2) 0.54849(14) 0.66839(17) 0.0704(6) Uani 1 1 d .
H19A H 0.4423 0.5687 0.7211 0.106 Uiso 1 1 calc R
H19B H 0.2791 0.5805 0.6843 0.106 Uiso 1 1 calc R
H19C H 0.3540 0.5660 0.5954 0.106 Uiso 1 1 calc R
O1 O 0.20258(13) 0.28908(9) 0.85494(9) 0.0580(4) Uani 1 1 d .
O2 O 0.21146(14) 0.27777(8) 0.48854(10) 0.0590(4) Uani 1 1 d .
O3 O 0.01144(15) 0.39917(13) 0.25325(11) 0.0866(5) Uani 1 1 d .
O4 O 0.20709(12) 0.45689(8) 0.23143(9) 0.0537(3) Uani 1 1 d .

loop_
_atom_site_aniso_label
_atom_site_aniso_U_11
_atom_site_aniso_U_22
_atom_site_aniso_U_33
_atom_site_aniso_U_23
_atom_site_aniso_U_13
_atom_site_aniso_U_12
C1 0.0606(11) 0.0397(8) 0.0387(9) -0.0002(7) 0.0182(8) -0.0019(7)
C2 0.0924(15) 0.0498(10) 0.0483(10) -0.0015(8) 0.0420(11) -0.0047(9)
C3 0.0726(14) 0.0560(11) 0.0777(15) 0.0002(9) 0.0472(12) -0.0043(9)
C4 0.0509(11) 0.0635(11) 0.0743(14) 0.0062(9) 0.0267(10) -0.0038(9)
C5 0.0521(11) 0.0514(10) 0.0474(10) 0.0033(7) 0.0183(8) -0.0047(8)
C6 0.0518(10) 0.0324(7) 0.0380(9) 0.0001(6) 0.0191(7) -0.0011(7)
C7 0.0450(9) 0.0368(8) 0.0346(8) 0.0001(6) 0.0143(7) 0.0017(6)
C8 0.0511(10) 0.0554(10) 0.0419(10) 0.0044(8) 0.0134(8) 0.0039(8)
C9 0.0606(11) 0.0668(11) 0.0420(10) -0.0042(8) 0.0103(9) -0.0120(9)
C10 0.0483(10) 0.0525(10) 0.0447(10) -0.0017(7) 0.0142(8) -0.0067(8)
C11 0.0427(9) 0.0378(8) 0.0398(9) 0.0007(6) 0.0162(7) 0.0029(6)
C12 0.0692(12) 0.0414(9) 0.0484(10) -0.0018(7) 0.0295(9) 0.0025(8)
C13 0.0518(10) 0.0484(9) 0.0411(9) 0.0020(7) 0.0164(8) -0.0049(7)
C14 0.0659(12) 0.0640(11) 0.0386(10) 0.0051(8) 0.0139(9) -0.0146(9)
C15 0.0582(12) 0.0563(10) 0.0418(10) 0.0069(8) 0.0123(9) -0.0109(9)
C16 0.0797(14) 0.0720(12) 0.0336(10) 0.0024(8) 0.0112(9) -0.0096(10)
C17 0.1009(17) 0.1073(18) 0.0467(12) 0.0003(11) 0.0336(12) -0.0145(14)
C18 0.0430(10) 0.0871(14) 0.0666(13) 0.0048(10) 0.0165(9) -0.0007(9)
C19 0.0845(15) 0.0577(11) 0.0665(13) -0.0059(9) 0.0211(11) -0.0238(10)
O1 0.0700(9) 0.0672(8) 0.0342(6) 0.0080(5) 0.0133(6) -0.0052(6)
O2 0.0908(10) 0.0494(7) 0.0503(7) -0.0059(5) 0.0415(7) -0.0024(6)
O3 0.0665(10) 0.1330(14) 0.0519(8) 0.0111(8) 0.0076(7) -0.0372(9)
O4 0.0598(8) 0.0649(8) 0.0348(6) 0.0052(5) 0.0130(6) -0.0100(6)

loop_
_atom_type_symbol
_atom_type_description
_atom_type_scat_dispersion_real
_atom_type_scat_dispersion_imag
_atom_type_scat_source
C C 0.0033 0.0016 'International Tables Vol C Tables 4.2.6.8 and 6.1.1.4'
H H 0.0000 0.0000 'International Tables Vol C Tables 4.2.6.8 and 6.1.1.4'
O O 0.0106 0.0060 'International Tables Vol C Tables 4.2.6.8 and 6.1.1.4'

loop_
_geom_angle_atom_site_label_1
_geom_angle_atom_site_label_2
_geom_angle_atom_site_label_3
_geom_angle
O1 C1 C6 113.36(14)
O1 C1 C2 124.51(16)
C6 C1 C2 122.11(17)
C3 C2 C1 117.52(17)
C3 C2 H2 121.2
C1 C2 H2 121.2
C4 C3 C2 121.36(17)
C4 C3 H3 119.3
C2 C3 H3 119.3
C3 C4 C5 120.59(18)
C3 C4 H4 119.7
C5 C4 H4 119.7
C6 C5 C4 119.08(17)
C6 C5 H5 120.5
C4 C5 H5 120.5
C1 C6 C5 119.32(15)
C1 C6 C7 109.52(14)
C5 C6 C7 131.15(14)
C6 C7 C12 113.70(13)
C6 C7 C8 101.27(12)
C12 C7 C8 118.37(13)
C6 C7 C11 115.48(12)
C12 C7 C11 102.85(12)
C8 C7 C11 105.48(12)
O1 C8 C9 111.29(14)
O1 C8 C7 107.69(13)
C9 C8 C7 104.72(13)
O1 C8 H8 111.0
C9 C8 H8 111.0
C7 C8 H8 111.0
C8 C9 C10 105.62(14)
C8 C9 H9A 110.6
C10 C9 H9A 110.6
C8 C9 H9B 110.6
C10 C9 H9B 110.6
H9A C9 H9B 108.7
C19 C10 C18 109.53(16)
C19 C10 C9 110.74(14)
C18 C10 C9 109.04(15)
C19 C10 C11 112.21(14)
C18 C10 C11 115.04(14)
C9 C10 C11 99.88(13)
C13 C11 C10 122.16(13)
C13 C11 C7 102.22(12)
C10 C11 C7 105.31(12)
C13 C11 H11 108.8
C10 C11 H11 108.8
C7 C11 H11 108.8
O2 C12 C7 107.70(12)
O2 C12 H12A 110.2
C7 C12 H12A 110.2
O2 C12 H12B 110.2
C7 C12 H12B 110.2
H12A C12 H12B 108.5
O2 C13 C14 109.47(14)
O2 C13 C11 104.30(12)
C14 C13 C11 118.59(14)
O2 C13 H13 108.0
C14 C13 H13 108.0
C11 C13 H13 108.0
C15 C14 C13 114.48(15)
C15 C14 H14A 108.6
C13 C14 H14A 108.6
C15 C14 H14B 108.6
C13 C14 H14B 108.6
H14A C14 H14B 107.6
O3 C15 O4 124.09(17)
O3 C15 C14 125.55(17)
O4 C15 C14 110.33(15)
O4 C16 C17 107.86(16)
O4 C16 H16A 110.1
C17 C16 H16A 110.1
O4 C16 H16B 110.1
C17 C16 H16B 110.1
H16A C16 H16B 108.4
C16 C17 H17A 109.5
C16 C17 H17B 109.5
H17A C17 H17B 109.5
C16 C17 H17C 109.5
H17A C17 H17C 109.5
H17B C17 H17C 109.5
C10 C18 H18A 109.5
C10 C18 H18B 109.5
H18A C18 H18B 109.5
C10 C18 H18C 109.5
H18A C18 H18C 109.5
H18B C18 H18C 109.5
C10 C19 H19A 109.5
C10 C19 H19B 109.5
H19A C19 H19B 109.5
C10 C19 H19C 109.5
H19A C19 H19C 109.5
H19B C19 H19C 109.5
C1 O1 C8 107.70(12)
C12 O2 C13 107.34(12)
C15 O4 C16 116.56(14)

loop_
_geom_bond_atom_site_label_1
_geom_bond_atom_site_label_2
_geom_bond_distance
C1 O1 1.363(2)
C1 C6 1.373(2)
C1 C2 1.384(3)
C2 C3 1.370(3)
C2 H2 0.9300
C3 C4 1.368(3)
C3 H3 0.9300
C4 C5 1.382(2)
C4 H4 0.9300
C5 C6 1.378(2)
C5 H5 0.9300
C6 C7 1.499(2)
C7 C12 1.542(2)
C7 C8 1.547(2)
C7 C11 1.548(2)
C8 O1 1.450(2)
C8 C9 1.510(2)
C8 H8 0.9800
C9 C10 1.529(2)
C9 H9A 0.9700
C9 H9B 0.9700
C10 C19 1.519(2)
C10 C18 1.528(3)
C10 C11 1.544(2)
C11 C13 1.512(2)
C11 H11 0.9800
C12 O2 1.415(2)
C12 H12A 0.9700
C12 H12B 0.9700
C13 O2 1.428(2)
C13 C14 1.507(2)
C13 H13 0.9800
C14 C15 1.493(2)
C14 H14A 0.9700
C14 H14B 0.9700
C15 O3 1.195(2)
C15 O4 1.322(2)
C16 O4 1.438(2)
C16 C17 1.480(3)
C16 H16A 0.9700
C16 H16B 0.9700
C17 H17A 0.9600
C17 H17B 0.9600
C17 H17C 0.9600
C18 H18A 0.9600
C18 H18B 0.9600
C18 H18C 0.9600
C19 H19A 0.9600
C19 H19B 0.9600
C19 H19C 0.9600

loop_
_geom_torsion_atom_site_label_1
_geom_torsion_atom_site_label_2
_geom_torsion_atom_site_label_3
_geom_torsion_atom_site_label_4
_geom_torsion
O1 C1 C2 C3 -178.43(15)
C6 C1 C2 C3 0.0(2)
C1 C2 C3 C4 0.7(3)
C2 C3 C4 C5 -0.2(3)
C3 C4 C5 C6 -1.1(3)
O1 C1 C6 C5 177.39(13)
C2 C1 C6 C5 -1.2(2)
O1 C1 C6 C7 -2.04(17)
C2 C1 C6 C7 179.37(14)
C4 C5 C6 C1 1.7(2)
C4 C5 C6 C7 -179.02(15)
C1 C6 C7 C12 125.78(14)
C5 C6 C7 C12 -53.6(2)
C1 C6 C7 C8 -2.29(15)
C5 C6 C7 C8 178.37(15)
C1 C6 C7 C11 -115.65(14)
C5 C6 C7 C11 65.0(2)
C6 C7 C8 O1 5.54(15)
C12 C7 C8 O1 -119.45(15)
C11 C7 C8 O1 126.22(13)
C6 C7 C8 C9 -113.00(14)
C12 C7 C8 C9 122.01(15)
C11 C7 C8 C9 7.68(17)
O1 C8 C9 C10 -148.51(14)
C7 C8 C9 C10 -32.43(18)
C8 C9 C10 C19 162.07(15)
C8 C9 C10 C18 -77.34(18)
C8 C9 C10 C11 43.63(17)
C19 C10 C11 C13 89.15(18)
C18 C10 C11 C13 -37.0(2)
C9 C10 C11 C13 -153.50(15)
C19 C10 C11 C7 -155.30(14)
C18 C10 C11 C7 78.60(17)
C9 C10 C11 C7 -37.95(15)
C6 C7 C11 C13 -101.22(14)
C12 C7 C11 C13 23.21(15)
C8 C7 C11 C13 147.89(13)
C6 C7 C11 C10 130.18(13)
C12 C7 C11 C10 -105.39(14)
C8 C7 C11 C10 19.28(15)
C6 C7 C12 O2 124.41(14)
C8 C7 C12 O2 -116.92(16)
C11 C7 C12 O2 -1.18(17)
C10 C11 C13 O2 79.16(16)
C7 C11 C13 O2 -37.92(15)
C10 C11 C13 C14 -42.9(2)
C7 C11 C13 C14 -159.97(15)
O2 C13 C14 C15 81.4(2)
C11 C13 C14 C15 -159.18(15)
C13 C14 C15 O3 23.9(3)
C13 C14 C15 O4 -158.16(16)
C6 C1 O1 C8 5.77(17)
C2 C1 O1 C8 -175.67(15)
C9 C8 O1 C1 107.24(15)
C7 C8 O1 C1 -7.00(16)
C7 C12 O2 C13 -23.28(18)
C14 C13 O2 C12 166.76(14)
C11 C13 O2 C12 38.89(17)
O3 C15 O4 C16 3.3(3)
C14 C15 O4 C16 -174.69(15)
C17 C16 O4 C15 -176.85(17)
